data_7251416
loop_
_publ_author_name
'Peloquin, Andrew J.'
'Pelendage, Lahiruni'
'Alapati, Srikar'
'Hanks, Timothy'
'McMillen, Colin'
'Pennington, William'

_publ_section_title
;
 When Halogen Bonding Isn't Enough: Solvation Behavior in Cocrystals of
 Benzyltrimethylammonium Halides and 1,4-Diiodotetrafluorobenzene
;
_journal_name_full CrystEngComm
_journal_paper_doi 10.1039/D5CE00832H
_journal_year 2025
_chemical_formula_moiety '2(I), 3(C6 F4 I2), 2(C10 H16 N)'
_chemical_formula_sum 'C38 H32 F12 I8 N2'
_chemical_formula_weight 1759.908
_space_group_crystal_system monoclinic
_space_group_IT_number 14
_space_group_name_Hall '-P 2ybc'
_space_group_name_H-M_alt 'P 1 21/c 1'
_symmetry_Int_Tables_number 14
_audit_creation_date 2024-03-09
_audit_creation_method
;
Olex2 1.5
(compiled 2024.02.16 svn.r378c4104 for OlexSys, GUI svn.r6928)
;
_audit_update_record
;
2025-07-30 deposited with the CCDC.	2025-11-24 downloaded from the CCDC.
;
_cell_angle_alpha 90
_cell_angle_beta 92.1318(8)
_cell_angle_gamma 90
_cell_formula_units_Z 2
_cell_length_a 12.3208(3)
_cell_length_b 13.9375(4)
_cell_length_c 14.1774(4)
_cell_measurement_reflns_used 89962
_cell_measurement_temperature 100(2)
_cell_measurement_theta_max 30.03
_cell_measurement_theta_min 3.37
_cell_volume 2432.87(11)
_computing_cell_refinement 'Bruker SAINT'
_computing_data_collection 'Bruker APEX3'
_computing_data_reduction 'Bruker SAINT'
_computing_molecular_graphics 'Olex2 1.5 (Dolomanov et al., 2009)'
_computing_publication_material 'Olex2 1.5 (Dolomanov et al., 2009)'
_computing_structure_refinement 'SHELXL-2016/6 (Sheldrick, 2016)'
_computing_structure_solution 'SHELXT 2014/5 (Sheldrick, 2014)'
_diffrn_ambient_temperature 100.00
_diffrn_measured_fraction_theta_full 0.9823
_diffrn_measured_fraction_theta_max 0.9887
_diffrn_measurement_device_type 'D8 Quest definition'
_diffrn_measurement_method '\f and \w scans'
_diffrn_radiation_type MoK\a
_diffrn_radiation_wavelength 0.71073
_diffrn_reflns_av_R_equivalents 0.0596
_diffrn_reflns_av_unetI/netI 0.0276
_diffrn_reflns_Laue_measured_fraction_full 0.9823
_diffrn_reflns_Laue_measured_fraction_max 0.9887
_diffrn_reflns_limit_h_max 17
_diffrn_reflns_limit_h_min -17
_diffrn_reflns_limit_k_max 19
_diffrn_reflns_limit_k_min -19
_diffrn_reflns_limit_l_max 19
_diffrn_reflns_limit_l_min -19
_diffrn_reflns_number 89962
_diffrn_reflns_point_group_measured_fraction_full 0.9823
_diffrn_reflns_point_group_measured_fraction_max 0.9887
_diffrn_reflns_theta_full 25.2417
_diffrn_reflns_theta_max 30.03
_diffrn_reflns_theta_min 3.37
_diffrn_source 'fine focus sealed tube'
_diffrn_source_current 1.4
_diffrn_source_power 0.07
_diffrn_source_voltage 50.0
_exptl_absorpt_coefficient_mu 5.175
_exptl_absorpt_correction_T_max 0.7460
_exptl_absorpt_correction_T_min 0.6421
_exptl_absorpt_correction_type multi-scan
_exptl_absorpt_process_details 'Bruker, SADABS'
_exptl_crystal_colour colourless
_exptl_crystal_colour_primary colourless
_exptl_crystal_density_diffrn 2.402
_exptl_crystal_density_meas ?
_exptl_crystal_density_method 'not measured'
_exptl_crystal_description block
_exptl_crystal_F_000 1606.640
_exptl_crystal_size_max 0.125
_exptl_crystal_size_mid 0.081
_exptl_crystal_size_min 0.062
_exptl_transmission_factor_max 'not measured'
_exptl_transmission_factor_min 'not measured'
_refine_diff_density_max 0.7332
_refine_diff_density_min -0.5341
_refine_diff_density_rms 0.1416
_refine_ls_d_res_high 0.7101
_refine_ls_d_res_low 6.0437
_refine_ls_goodness_of_fit_ref 1.0282
_refine_ls_hydrogen_treatment mixed
_refine_ls_matrix_type full
_refine_ls_number_constraints 25
_refine_ls_number_parameters 274
_refine_ls_number_reflns 7025
_refine_ls_number_restraints 0
_refine_ls_restrained_S_all 1.0282
_refine_ls_R_factor_all 0.0261
_refine_ls_R_factor_gt 0.0226
_refine_ls_shift/su_max 0.0002
_refine_ls_shift/su_mean 0.0000
_refine_ls_structure_factor_coef Fsqd
_refine_ls_weighting_details 'w=1/[\s^2^(Fo^2^)+(0.0170P)^2^+3.1253P] where P=(Fo^2^+2Fc^2^)/3'
_refine_ls_weighting_scheme calc
_refine_ls_wR_factor_gt 0.0467
_refine_ls_wR_factor_ref 0.0493
_reflns_Friedel_coverage 0.0
_reflns_limit_h_max 17
_reflns_limit_h_min -17
_reflns_limit_k_max 19
_reflns_limit_k_min 0
_reflns_limit_l_max 19
_reflns_limit_l_min 0
_reflns_number_gt 6365
_reflns_number_total 7025
_reflns_threshold_expression I>=2u(I)
_cod_data_source_file d5ce00832h2.cif
_cod_data_source_block 2(NMe3BzI)_3(pF4DIB)
_cod_depositor_comments
;
The following automatic conversions were performed:

data item '_exptl_crystal_density_meas' value 'not measured' was
changed to '?' -- the value is perceived as not measured.

Automatic conversion script
Id: cif_fix_values 8170 2020-07-09 18:12:32Z antanas 
;
_cod_database_code 7251416
_olex2_refinement_description
;
1.a Secondary CH2 refined with riding coordinates:
 C1(H1a,H1b)
1.b Aromatic/amide H refined with riding coordinates:
 C3(H3), C4(H4), C5(H5), C6(H6), C7(H7)
1.c Idealised Me refined as rotating group:
 C8(H8a,H8b,H8c), C9(H9a,H9b,H9c), C10(H10a,H10b,H10c)
;
_olex2_submission_special_instructions 'No special instructions were received'

loop_
_space_group_symop_id
_space_group_symop_operation_xyz
1 x,y,z
2 -x,y+1/2,-z+1/2
3 -x,-y,-z
4 x,-y-1/2,z-1/2

loop_
_atom_site_label
_atom_site_type_symbol
_atom_site_fract_x
_atom_site_fract_y
_atom_site_fract_z
_atom_site_U_iso_or_equiv
_atom_site_adp_type
_atom_site_occupancy
_atom_site_refinement_flags_posn
I1 I 0.982063(12) 0.001842(11) 0.274626(12) 0.01724(4) Uani 1.000000 .
I2 I 0.731515(12) 0.097175(11) 0.310693(11) 0.01632(4) Uani 1.000000 .
I3 I 0.233799(13) 0.334905(12) 0.317395(12) 0.01925(4) Uani 1.000000 .
I4 I 0.238924(12) 0.484569(12) -0.105803(11) 0.01733(4) Uani 1.000000 .
F1 F 0.61922(12) 0.22297(11) 0.47216(10) 0.0210(3) Uani 1.000000 .
F2 F 0.42907(13) 0.31450(11) 0.47457(10) 0.0237(3) Uani 1.000000 .
F3 F 0.33514(12) 0.19190(11) 0.17163(10) 0.0220(3) Uani 1.000000 .
F4 F 0.52762(12) 0.10485(11) 0.16709(11) 0.0235(3) Uani 1.000000 .
F5 F 0.35412(12) 0.37677(11) 0.07187(11) 0.0218(3) Uani 1.000000 .
F6 F 0.55041(12) 0.39148(11) 0.15432(11) 0.0242(3) Uani 1.000000 .
N1 N 0.00970(16) 0.73070(15) 0.45009(15) 0.0169(4) Uani 1.000000 .
C1 C 0.0256(2) 0.63226(18) 0.49510(18) 0.0187(5) Uani 1.000000 .
H1a H -0.0261(2) 0.62564(18) 0.54654(18) 0.0225(6) Uiso 1.000000 R
H1b H 0.0067(2) 0.58279(18) 0.44713(18) 0.0225(6) Uiso 1.000000 R
C2 C 0.1378(2) 0.61216(17) 0.53467(18) 0.0179(5) Uani 1.000000 .
C3 C 0.2104(2) 0.56035(19) 0.4812(2) 0.0252(6) Uani 1.000000 .
H3 H 0.1900(2) 0.54082(19) 0.4189(2) 0.0303(7) Uiso 1.000000 R
C4 C 0.3127(2) 0.5373(2) 0.5195(2) 0.0318(7) Uani 1.000000 .
H4 H 0.3623(2) 0.5020(2) 0.4832(2) 0.0382(8) Uiso 1.000000 R
C5 C 0.3423(2) 0.5657(2) 0.6102(2) 0.0333(7) Uani 1.000000 .
H5 H 0.4120(2) 0.5493(2) 0.6363(2) 0.0400(8) Uiso 1.000000 R
C6 C 0.2715(2) 0.6177(2) 0.6629(2) 0.0292(6) Uani 1.000000 .
H6 H 0.2929(2) 0.6382(2) 0.7248(2) 0.0350(8) Uiso 1.000000 R
C7 C 0.1687(2) 0.64043(19) 0.62578(19) 0.0221(5) Uani 1.000000 .
H7 H 0.1195(2) 0.67532(19) 0.66273(19) 0.0266(6) Uiso 1.000000 R
C8 C 0.0890(2) 0.74535(19) 0.37394(19) 0.0217(5) Uani 1.000000 .
H8a H 0.0735(10) 0.8063(7) 0.3417(9) 0.0325(8) Uiso 1.000000 GR
H8b H 0.1630(2) 0.7467(14) 0.4019(2) 0.0325(8) Uiso 1.000000 GR
H8c H 0.0825(11) 0.6926(7) 0.3284(7) 0.0325(8) Uiso 1.000000 GR
C9 C -0.1035(2) 0.7342(2) 0.4075(2) 0.0284(6) Uani 1.000000 .
H9a H -0.1557(2) 0.7220(15) 0.4566(4) 0.0426(9) Uiso 1.000000 GR
H9b H -0.1172(6) 0.7977(5) 0.3798(13) 0.0426(9) Uiso 1.000000 GR
H9c H -0.1117(5) 0.6851(10) 0.3582(10) 0.0426(9) Uiso 1.000000 GR
C10 C 0.0231(2) 0.80945(19) 0.52136(19) 0.0234(5) Uani 1.000000 .
H10a H 0.0977(5) 0.8091(9) 0.5479(10) 0.0351(8) Uiso 1.000000 GR
H10b H 0.0080(15) 0.8714(2) 0.4908(3) 0.0351(8) Uiso 1.000000 GR
H10c H -0.0277(11) 0.7994(8) 0.5720(7) 0.0351(8) Uiso 1.000000 GR
C11 C 0.57868(19) 0.16205(17) 0.31901(18) 0.0157(5) Uani 1.000000 .
C12 C 0.5503(2) 0.21553(17) 0.39659(17) 0.0165(5) Uani 1.000000 .
C13 C 0.4515(2) 0.26251(17) 0.39818(17) 0.0166(5) Uani 1.000000 .
C14 C 0.37785(19) 0.25659(17) 0.32250(17) 0.0154(5) Uani 1.000000 .
C15 C 0.40518(19) 0.20114(17) 0.24599(17) 0.0158(5) Uani 1.000000 .
C16 C 0.50394(19) 0.15586(17) 0.24395(17) 0.0153(5) Uani 1.000000 .
C17 C 0.39547(19) 0.49268(17) -0.04313(17) 0.0156(5) Uani 1.000000 .
C18 C 0.42487(19) 0.43875(17) 0.03539(17) 0.0160(5) Uani 1.000000 .
C19 C 0.52748(19) 0.44609(17) 0.07803(17) 0.0155(5) Uani 1.000000 .

loop_
_atom_site_aniso_label
_atom_site_aniso_U_11
_atom_site_aniso_U_22
_atom_site_aniso_U_33
_atom_site_aniso_U_12
_atom_site_aniso_U_13
_atom_site_aniso_U_23
I1 0.01206(7) 0.01692(8) 0.02253(9) 0.00213(5) -0.00226(6) 0.00122(6)
I2 0.01289(7) 0.01567(8) 0.02037(8) 0.00129(5) 0.00015(6) -0.00031(6)
I3 0.01581(8) 0.01826(8) 0.02383(9) 0.00399(6) 0.00247(6) -0.00046(6)
I4 0.01293(7) 0.01884(8) 0.01996(8) 0.00086(6) -0.00308(6) -0.00080(6)
F1 0.0223(8) 0.0232(8) 0.0170(7) 0.0018(6) -0.0040(6) -0.0008(6)
F2 0.0287(8) 0.0242(8) 0.0184(8) 0.0068(7) 0.0020(6) -0.0064(6)
F3 0.0176(7) 0.0267(8) 0.0212(8) 0.0029(6) -0.0044(6) -0.0039(6)
F4 0.0201(8) 0.0279(8) 0.0224(8) 0.0033(6) -0.0002(6) -0.0115(6)
F5 0.0186(7) 0.0217(8) 0.0250(8) -0.0045(6) 0.0008(6) 0.0066(6)
F6 0.0235(8) 0.0272(8) 0.0216(8) -0.0014(6) -0.0052(6) 0.0113(6)
N1 0.0156(10) 0.0173(10) 0.0177(10) -0.0001(8) -0.0008(8) -0.0006(8)
C1 0.0186(12) 0.0168(12) 0.0208(13) -0.0031(9) -0.0005(10) 0.0014(10)
C2 0.0216(12) 0.0129(11) 0.0192(12) -0.0007(9) 0.0007(10) 0.0056(9)
C3 0.0260(14) 0.0186(13) 0.0311(15) 0.0014(11) 0.0000(11) -0.0018(11)
C4 0.0294(15) 0.0210(14) 0.0449(19) 0.0065(12) -0.0016(13) 0.0001(13)
C5 0.0241(14) 0.0237(14) 0.051(2) 0.0021(12) -0.0110(13) 0.0141(14)
C6 0.0352(16) 0.0247(14) 0.0268(15) -0.0079(12) -0.0093(12) 0.0137(12)
C7 0.0258(14) 0.0206(13) 0.0200(13) -0.0024(10) -0.0002(10) 0.0060(10)
C8 0.0279(14) 0.0164(12) 0.0212(13) 0.0021(10) 0.0063(11) 0.0024(10)
C9 0.0219(13) 0.0318(15) 0.0306(15) -0.0014(11) -0.0101(11) 0.0001(12)
C10 0.0305(14) 0.0170(12) 0.0224(13) 0.0034(11) -0.0036(11) -0.0059(10)
C11 0.0132(11) 0.0128(11) 0.0213(12) 0.0004(8) 0.0031(9) 0.0000(9)
C12 0.0173(11) 0.0156(11) 0.0164(12) -0.0004(9) -0.0024(9) 0.0018(9)
C13 0.0203(12) 0.0134(11) 0.0162(11) 0.0004(9) 0.0035(9) -0.0017(9)
C14 0.0138(11) 0.0129(11) 0.0198(12) 0.0018(8) 0.0035(9) 0.0013(9)
C15 0.0148(11) 0.0170(11) 0.0155(11) -0.0004(9) 0.0001(9) 0.0015(9)
C16 0.0157(11) 0.0128(11) 0.0175(11) -0.0003(9) 0.0014(9) -0.0041(9)
C17 0.0129(11) 0.0179(12) 0.0160(11) 0.0021(9) -0.0012(9) -0.0014(9)
C18 0.0155(11) 0.0151(11) 0.0176(12) -0.0004(9) 0.0022(9) 0.0008(9)
C19 0.0150(11) 0.0164(11) 0.0149(11) 0.0025(9) -0.0018(9) 0.0029(9)

loop_
_atom_type_symbol
_atom_type_scat_dispersion_real
_atom_type_scat_dispersion_imag
_atom_type_scat_Cromer_Mann_a1
_atom_type_scat_Cromer_Mann_a2
_atom_type_scat_Cromer_Mann_a3
_atom_type_scat_Cromer_Mann_a4
_atom_type_scat_Cromer_Mann_b1
_atom_type_scat_Cromer_Mann_b2
_atom_type_scat_Cromer_Mann_b3
_atom_type_scat_Cromer_Mann_b4
_atom_type_scat_Cromer_Mann_c
_atom_type_scat_source
_atom_type_scat_dispersion_source
C 0.00313 0.00162 2.31000 1.02000 1.58860 0.86500 20.84390 10.20750 0.56870 51.65120 0.21560 'International Tables Volume C Table 6.1.1.4 (pp. 500-502)' 'Brennan, Cowan, Rev. Sci. Instrum., 1992, 63, 850'
F 0.01756 0.01033 3.53920 2.64120 1.51700 1.02430 10.28250 4.29440 0.26150 26.14760 0.27760 'International Tables Volume C Table 6.1.1.4 (pp. 500-502)' 'Brennan, Cowan, Rev. Sci. Instrum., 1992, 63, 850'
H 0.00000 0.00000 0.49300 0.32291 0.14019 0.04081 10.51090 26.12570 3.14236 57.79970 0.00304 'International Tables Volume C Table 6.1.1.4 (pp. 500-502)' 'Brennan, Cowan, Rev. Sci. Instrum., 1992, 63, 850'
I -0.43777 1.82087 20.14720 18.99490 7.51380 2.27350 4.34700 0.38140 27.76600 66.87760 4.07120 'International Tables Volume C Table 6.1.1.4 (pp. 500-502)' 'Brennan, Cowan, Rev. Sci. Instrum., 1992, 63, 850'
N 0.00612 0.00332 12.21260 3.13220 2.01250 1.16630 0.00570 9.89330 28.99750 0.58260 -11.52900 'International Tables Volume C Table 6.1.1.4 (pp. 500-502)' 'Brennan, Cowan, Rev. Sci. Instrum., 1992, 63, 850'

loop_
_geom_angle_atom_site_label_1
_geom_angle_atom_site_label_2
_geom_angle_atom_site_label_3
_geom_angle
_geom_angle_site_symmetry_1
_geom_angle_site_symmetry_3
_geom_angle_publ_flag
C8 N1 C1 110.36(19) . . ?
C9 N1 C1 107.50(19) . . ?
C9 N1 C8 109.1(2) . . ?
C10 N1 C1 111.63(19) . . ?
C10 N1 C8 109.2(2) . . ?
C10 N1 C9 109.0(2) . . ?
H1a C1 N1 108.45(12) . . ?
H1b C1 N1 108.45(12) . . ?
H1b C1 H1a 107.5 . . ?
C2 C1 N1 115.3(2) . . ?
C2 C1 H1a 108.45(14) . . ?
C2 C1 H1b 108.45(14) . . ?
C3 C2 C1 119.6(2) . . ?
C7 C2 C1 120.8(2) . . ?
C7 C2 C3 119.5(2) . . ?
H3 C3 C2 120.08(16) . . ?
C4 C3 C2 119.8(3) . . ?
C4 C3 H3 120.08(18) . . ?
H4 C4 C3 119.97(18) . . ?
C5 C4 C3 120.1(3) . . ?
C5 C4 H4 119.97(18) . . ?
H5 C5 C4 119.83(18) . . ?
C6 C5 C4 120.3(3) . . ?
C6 C5 H5 119.83(18) . . ?
H6 C6 C5 119.94(18) . . ?
C7 C6 C5 120.1(3) . . ?
C7 C6 H6 119.94(18) . . ?
C6 C7 C2 120.1(3) . . ?
H7 C7 C2 119.94(16) . . ?
H7 C7 C6 119.94(18) . . ?
H8a C8 N1 109.5 . . ?
H8b C8 N1 109.5 . . ?
H8b C8 H8a 109.5 . . ?
H8c C8 N1 109.5 . . ?
H8c C8 H8a 109.5 . . ?
H8c C8 H8b 109.5 . . ?
H9a C9 N1 109.5 . . ?
H9b C9 N1 109.5 . . ?
H9b C9 H9a 109.5 . . ?
H9c C9 N1 109.5 . . ?
H9c C9 H9a 109.5 . . ?
H9c C9 H9b 109.5 . . ?
H10a C10 N1 109.5 . . ?
H10b C10 N1 109.5 . . ?
H10b C10 H10a 109.5 . . ?
H10c C10 N1 109.5 . . ?
H10c C10 H10a 109.5 . . ?
H10c C10 H10b 109.5 . . ?
C12 C11 I2 122.06(18) . . ?
C16 C11 I2 120.23(17) . . ?
C16 C11 C12 117.7(2) . . ?
C11 C12 F1 120.2(2) . . ?
C13 C12 F1 118.7(2) . . ?
C13 C12 C11 121.1(2) . . ?
C12 C13 F2 118.5(2) . . ?
C14 C13 F2 120.7(2) . . ?
C14 C13 C12 120.8(2) . . ?
C13 C14 I3 121.99(17) . . ?
C15 C14 I3 119.83(18) . . ?
C15 C14 C13 118.1(2) . . ?
C14 C15 F3 120.0(2) . . ?
C16 C15 F3 118.9(2) . . ?
C16 C15 C14 121.0(2) . . ?
C11 C16 F4 119.9(2) . . ?
C15 C16 F4 118.7(2) . . ?
C15 C16 C11 121.4(2) . . ?
C18 C17 I4 121.48(18) . . ?
C19 C17 I4 121.00(18) 3_665 . ?
C19 C17 C18 117.5(2) 3_665 . ?
C17 C18 F5 120.4(2) . . ?
C19 C18 F5 118.3(2) . . ?
C19 C18 C17 121.3(2) . . ?
C17 C19 F6 120.8(2) 3_665 . ?
C18 C19 F6 118.1(2) . . ?
C18 C19 C17 121.2(2) . 3_665 ?

loop_
_geom_bond_atom_site_label_1
_geom_bond_atom_site_label_2
_geom_bond_distance
_geom_bond_site_symmetry_2
_geom_bond_publ_flag
I2 C11 2.096(2) . ?
I3 C14 2.083(2) . ?
I4 C17 2.096(2) . ?
F1 C12 1.346(3) . ?
F2 C13 1.340(3) . ?
F3 C15 1.344(3) . ?
F4 C16 1.342(3) . ?
F5 C18 1.344(3) . ?
F6 C19 1.344(3) . ?
N1 C1 1.523(3) . ?
N1 C8 1.497(3) . ?
N1 C9 1.500(3) . ?
N1 C10 1.497(3) . ?
C1 H1a 0.9900 . ?
C1 H1b 0.9900 . ?
C1 C2 1.499(3) . ?
C2 C3 1.395(4) . ?
C2 C7 1.390(4) . ?
C3 H3 0.9500 . ?
C3 C4 1.392(4) . ?
C4 H4 0.9500 . ?
C4 C5 1.381(5) . ?
C5 H5 0.9500 . ?
C5 C6 1.376(5) . ?
C6 H6 0.9500 . ?
C6 C7 1.390(4) . ?
C7 H7 0.9500 . ?
C8 H8a 0.9800 . ?
C8 H8b 0.9800 . ?
C8 H8c 0.9800 . ?
C9 H9a 0.9800 . ?
C9 H9b 0.9800 . ?
C9 H9c 0.9800 . ?
C10 H10a 0.9800 . ?
C10 H10b 0.9800 . ?
C10 H10c 0.9800 . ?
C11 C12 1.384(3) . ?
C11 C16 1.384(3) . ?
C12 C13 1.384(3) . ?
C13 C14 1.382(3) . ?
C14 C15 1.384(3) . ?
C15 C16 1.372(3) . ?
C17 C18 1.380(3) . ?
C17 C19 1.382(3) 3_665 ?
C18 C19 1.385(3) . ?

loop_
_geom_torsion_atom_site_label_1
_geom_torsion_atom_site_label_2
_geom_torsion_atom_site_label_3
_geom_torsion_atom_site_label_4
_geom_torsion
_geom_torsion_site_symmetry_1
_geom_torsion_site_symmetry_2
_geom_torsion_site_symmetry_3
_geom_torsion_site_symmetry_4
_geom_torsion_publ_flag
I2 C11 C12 F1 -3.7(2) . . . . ?
I2 C11 C12 C13 176.06(18) . . . . ?
I2 C11 C16 F4 2.7(2) . . . . ?
I2 C11 C16 C15 -177.15(18) . . . . ?
I3 C14 C13 F2 4.6(2) . . . . ?
I3 C14 C13 C12 -174.95(18) . . . . ?
I3 C14 C15 F3 -5.2(2) . . . . ?
I3 C14 C15 C16 174.00(18) . . . . ?
I4 C17 C18 F5 2.3(2) . . . . ?
I4 C17 C18 C19 -178.35(18) . . . . ?
I4 C17 C19 F6 -1.3(2) . . 3_665 3_665 ?
I4 C17 C19 C18 178.35(18) . . 3_665 3_665 ?
F1 C12 C11 C16 179.1(2) . . . . ?
F1 C12 C13 F2 0.8(3) . . . . ?
F1 C12 C13 C14 -179.6(2) . . . . ?
F2 C13 C12 C11 -179.0(2) . . . . ?
F2 C13 C14 C15 -179.4(2) . . . . ?
F3 C15 C14 C13 178.7(2) . . . . ?
F3 C15 C16 F4 0.8(3) . . . . ?
F3 C15 C16 C11 -179.3(2) . . . . ?
F4 C16 C11 C12 180.0(2) . . . . ?
F4 C16 C15 C14 -178.4(2) . . . . ?
F5 C18 C17 C19 -179.0(2) . . . 3_665 ?
F5 C18 C19 F6 -0.7(2) . . . . ?
F5 C18 C19 C17 179.0(2) . . . 3_665 ?
F6 C19 C17 C18 -179.9(2) . . 3_665 3_665 ?
F6 C19 C18 C17 179.9(2) . . . . ?
N1 C1 C2 C3 -97.5(2) . . . . ?
N1 C1 C2 C7 85.7(2) . . . . ?
C1 C2 C3 C4 -176.8(2) . . . . ?
C1 C2 C7 C6 177.3(2) . . . . ?
C2 C3 C4 C5 0.0(3) . . . . ?
C2 C7 C6 C5 -1.2(3) . . . . ?
C3 C4 C5 C6 -0.7(3) . . . . ?
C4 C5 C6 C7 1.3(3) . . . . ?
C11 C12 C13 C14 0.6(3) . . . . ?
C11 C16 C15 C14 1.5(3) . . . . ?
C12 C13 C14 C15 1.0(3) . . . . ?
C13 C14 C15 C16 -2.1(3) . . . . ?
C17 C18 C19 C17 -0.4(2) . . . 3_665 ?
C17 C19 C18 C17 -0.4(2) 3_665 . . . ?
